data_1514104
loop_
_publ_author_name
'Kuznetsov, L. M.'
'Tsvigunov, A. N.'
'Brudina, K. P.'

_publ_section_title
;
 Pressure diagram of manganese(II,III) oxide and crystal structure of the
 high pressure phase of delta-manganese(II,III) oxide
;
_journal_coden_ASTM GEOKAQ
_journal_name_full Geokhimiya
_journal_page_first 254
_journal_page_last 260
_journal_volume 1979
_journal_year 1979
_chemical_formula_structural 'Mn3 O4'
_chemical_formula_sum 'Mn3 O4'
_chemical_name_systematic 'Manganese Dimanganese(III) Oxide'
_space_group_IT_number 57
_symmetry_Int_Tables_number 57
_symmetry_space_group_name_Hall '-P 2c 2b'
_symmetry_space_group_name_H-M 'P b c m'
_audit_creation_date 1980/01/01
_audit_update_record 2011/08/01
_cell_angle_alpha 90.
_cell_angle_beta 90.
_cell_angle_gamma 90.
_cell_formula_units_Z 4
_cell_length_a 3.026(1)
_cell_length_b 9.769(2)
_cell_length_c 9.568(1)
_cell_volume 282.84(11)
_refine_ls_R_factor_all 0.04
_cod_data_source_file 'data_Mn3O4melanie030005.cif'
_cod_data_source_block /var/www/cod/tmp/uploads/1396023864.09-D290F29E9218B844.cif
_cod_original_cell_volume 282.84
_cod_database_code 1514104

loop_
_symmetry_equiv_pos_site_id
_symmetry_equiv_pos_as_xyz
1 'x, -y+1/2, z+1/2'
2 '-x, y+1/2, z'
3 'x, y, -z+1/2'
4 '-x, -y, -z'
5 '-x, y+1/2, -z+1/2'
6 'x, -y+1/2, -z'
7 '-x, -y, z+1/2'
8 'x, y, z'

loop_
_atom_site_label
_atom_site_type_symbol
_atom_site_symmetry_multiplicity
_atom_site_Wyckoff_symbol
_atom_site_fract_x
_atom_site_fract_y
_atom_site_fract_z
_atom_site_occupancy
_atom_site_attached_hydrogens
_atom_site_B_iso_or_equiv
Mn1 Mn2+ 4 d 0.6832(13) 0.3547(4) 0.25 1. 0 0
Mn2 Mn3+ 8 e 0.2055(9) 0.1141(2) 0.0694(2) 1. 0 0
O1 O2- 4 c 0.612(5) 0.25 0 1. 0 0
O2 O2- 4 d 0.185(6) 0.197(1) 0.25 1. 0 0
O3 O2- 8 e 0.205(4) 0.472(1) 0.111(1) 1. 0 0

loop_
_atom_type_symbol
_atom_type_oxidation_number
Mn2+ 2
Mn3+ 3
O2- -2

loop_
_citation_id
_citation_journal_full
_citation_year
_citation_journal_volume
_citation_page_first
_citation_page_last
_citation_journal_id_ASTM
primary Geokhimiya 1979 1979 254 260 GEOKAQ
2 'Golden Book of Phase Transitions, Wroclaw' 2002 1 1 123 GBOPT5
